data_4062670
_journal_name_full Organometallics
_journal_paper_doi 10.1021/om0400301
_journal_year 2004
_chemical_formula_sum 'C17 H19 N O11 Os3 Sn'
_chemical_formula_weight 1102.62
_space_group_IT_number 2
_symmetry_cell_setting triclinic
_symmetry_space_group_name_Hall '-P 1'
_symmetry_space_group_name_H-M 'P -1'
_cell_angle_alpha 104.043(1)
_cell_angle_beta 107.687(1)
_cell_angle_gamma 95.052(1)
_cell_formula_units_Z 2
_cell_length_a 10.417(1)
_cell_length_b 11.093(1)
_cell_length_c 12.765(1)
_cell_measurement_temperature 293(2)
_cell_volume 1342.3(2)
_diffrn_ambient_temperature 293(2)
_exptl_crystal_density_diffrn 2.728
_cod_depositor_comments
;
The following automatic conversions were performed:
'_symmetry_cell_setting' value 'Triclinic' changed to 'triclinic'
according to '/home/saulius/struct/CIF-dictionaries/cif_core.dic'
dictionary named 'cif_core.dic' version 2.4.1 from 2010-06-29.

Automatic conversion script
Id: cif_fix_enum 1527 2010-12-29 10:47:43Z saulius 
;
_cod_database_code 4062670

loop_
_symmetry_equiv_pos_as_xyz
'x, y, z'
'-x, -y, -z'

loop_
_atom_site_label
_atom_site_type_symbol
_atom_site_fract_x
_atom_site_fract_y
_atom_site_fract_z
_atom_site_U_iso_or_equiv
_atom_site_adp_type
_atom_site_occupancy
_atom_site_symmetry_multiplicity
_atom_site_calc_flag
_atom_site_refinement_flags
_atom_site_disorder_assembly
_atom_site_disorder_group
Os1 Os 0.63586(3) 0.79312(3) 0.16367(3) 0.04217(11) Uani 1 1 d . A .
H1A H 0.7903 0.8088 0.2886 0.080 Uiso 1 1 d R . .
Os2 Os 0.73693(4) 0.77466(3) 0.40525(3) 0.04905(12) Uani 1 1 d . . .
Os3 Os 0.44646(4) 0.72014(4) 0.26925(3) 0.05531(12) Uani 1 1 d . . .
Sn1 Sn 0.83720(7) 0.85881(7) 0.08636(6) 0.0707(2) Uani 1 1 d . . .
O1 O 0.6580(8) 1.0793(6) 0.2466(6) 0.088(2) Uani 1 1 d . A .
O2 O 0.6703(7) 0.5251(6) 0.0578(5) 0.077(2) Uani 1 1 d . A .
O3 O 0.4170(8) 0.7829(7) -0.0591(6) 0.113(3) Uani 1 1 d . A .
O4 O 0.6939(8) 1.0390(7) 0.4933(6) 0.090(2) Uani 1 1 d . . .
O5 O 1.0343(7) 0.8734(6) 0.5493(6) 0.094(3) Uani 1 1 d . . .
O6 O 0.6534(12) 0.7026(8) 0.5931(7) 0.151(4) Uani 1 1 d . . .
O7 O 0.4940(6) 0.4487(6) 0.1973(6) 0.080(2) Uani 1 1 d . . .
O8 O 0.4158(7) 1.0003(7) 0.3208(7) 0.096(3) Uani 1 1 d . . .
O9 O 0.3098(12) 0.6643(9) 0.4338(10) 0.169(5) Uani 1 1 d . . .
O10 O 0.1922(8) 0.6669(9) 0.0578(8) 0.139(4) Uani 1 1 d . . .
N1 N 0.7841(7) 0.5846(7) 0.3416(6) 0.046(2) Uani 1 1 d . . .
H1 H 0.734(9) 0.550(9) 0.292(8) 0.080 Uiso 1 1 d . . .
C1 C 0.6481(9) 0.9716(10) 0.2178(7) 0.057(3) Uani 1 1 d . . .
C2 C 0.6528(9) 0.6238(9) 0.0975(7) 0.054(3) Uani 1 1 d . . .
C3 C 0.5019(10) 0.7886(9) 0.0280(8) 0.062(3) Uani 1 1 d . . .
C4 C 0.7051(10) 0.9365(10) 0.4569(8) 0.068(3) Uani 1 1 d . . .
C5 C 0.9239(11) 0.8291(9) 0.4908(8) 0.067(3) Uani 1 1 d . . .
C6 C 0.6812(14) 0.7290(10) 0.5221(10) 0.096(4) Uani 1 1 d . . .
C7 C 0.4791(9) 0.5543(10) 0.2242(8) 0.062(3) Uani 1 1 d . . .
C8 C 0.4335(10) 0.8979(10) 0.3045(9) 0.069(3) Uani 1 1 d . . .
C9 C 0.3654(15) 0.6871(11) 0.3739(12) 0.115(5) Uani 1 1 d . . .
C10 C 0.2871(11) 0.6880(11) 0.1379(10) 0.085(4) Uani 1 1 d . . .
C11 C 0.9191(9) 0.5872(8) 0.3224(8) 0.060(3) Uani 1 1 d . . .
H11A H 0.9920 0.6271 0.3947 0.080 Uiso 1 1 calc R . .
H11B H 0.9223 0.6372 0.2703 0.080 Uiso 1 1 calc R . .
C12 C 0.9418(10) 0.4561(9) 0.2732(8) 0.071(3) Uani 1 1 d . . .
H12A H 0.8731 0.4193 0.1980 0.080 Uiso 1 1 calc R . .
H12B H 1.0308 0.4616 0.2636 0.080 Uiso 1 1 calc R . .
O13 O 0.9352(7) 0.3766(6) 0.3428(6) 0.078(2) Uani 1 1 d . . .
C14 C 0.8038(11) 0.3669(8) 0.3556(8) 0.071(3) Uani 1 1 d . . .
H14A H 0.7990 0.3122 0.4036 0.080 Uiso 1 1 calc R . .
H14B H 0.7342 0.3291 0.2810 0.080 Uiso 1 1 calc R . .
C15 C 0.7756(9) 0.4954(8) 0.4090(7) 0.061(3) Uani 1 1 d . . .
H15A H 0.6849 0.4854 0.4151 0.080 Uiso 1 1 calc R . .
H15B H 0.8412 0.5300 0.4858 0.080 Uiso 1 1 calc R . .
C16 C 1.0320(10) 0.9046(12) 0.2172(9) 0.142(6) Uani 1 1 d . A .
H16A H 1.1024 0.9095 0.1835 0.080 Uiso 1 1 calc R . .
H16B H 1.0424 0.8406 0.2565 0.080 Uiso 1 1 calc R . .
H16C H 1.0393 0.9846 0.2707 0.080 Uiso 1 1 calc R . .
C17 C 0.8560(11) 0.7169(13) -0.0480(10) 0.157(7) Uani 1 1 d . A .
H17A H 0.7751 0.7003 -0.1142 0.080 Uiso 1 1 calc R . .
H17B H 0.8672 0.6414 -0.0248 0.080 Uiso 1 1 calc R . .
H17C H 0.9343 0.7443 -0.0666 0.080 Uiso 1 1 calc R . .
C18 C 0.855(3) 1.048(2) 0.075(3) 0.113(12) Uiso 0.49(2) 1 d P A 1
H18A H 0.8941 1.0534 0.0169 0.080 Uiso 0.49(2) 1 calc PR A 1
H18B H 0.9126 1.1036 0.1474 0.080 Uiso 0.49(2) 1 calc PR A 1
H18C H 0.7658 1.0707 0.0551 0.080 Uiso 0.49(2) 1 calc PR A 1
C18B C 0.774(3) 0.979(2) -0.018(2) 0.092(10) Uiso 0.51(2) 1 d P A 2
H18D H 0.8217 0.9708 -0.0722 0.080 Uiso 0.51(2) 1 calc PR A 2
H18E H 0.7954 1.0648 0.0295 0.080 Uiso 0.51(2) 1 calc PR A 2
H18F H 0.6776 0.9560 -0.0577 0.080 Uiso 0.51(2) 1 calc PR A 2

loop_
_atom_site_aniso_label
_atom_site_aniso_U_11
_atom_site_aniso_U_22
_atom_site_aniso_U_33
_atom_site_aniso_U_23
_atom_site_aniso_U_13
_atom_site_aniso_U_12
Os1 0.0477(2) 0.0434(2) 0.0411(2) 0.01609(17) 0.01812(17) 0.01364(17)
Os2 0.0681(3) 0.0408(2) 0.0391(2) 0.01287(17) 0.01784(19) 0.00986(19)
Os3 0.0569(3) 0.0487(3) 0.0708(3) 0.0161(2) 0.0365(2) 0.01062(19)
Sn1 0.0714(5) 0.0863(6) 0.0870(5) 0.0480(5) 0.0498(4) 0.0296(4)
O1 0.136(7) 0.039(4) 0.094(6) 0.025(4) 0.042(5) 0.012(5)
O2 0.105(6) 0.072(5) 0.048(4) 0.008(4) 0.017(4) 0.040(4)
O3 0.118(7) 0.126(7) 0.065(5) 0.019(5) -0.015(5) 0.055(5)
O4 0.141(7) 0.055(5) 0.070(5) -0.002(4) 0.041(5) 0.028(5)
O5 0.087(6) 0.065(5) 0.090(6) 0.014(4) -0.020(4) 0.007(4)
O6 0.296(13) 0.119(8) 0.113(7) 0.067(6) 0.143(9) 0.060(8)
O7 0.065(5) 0.050(5) 0.103(6) 0.003(4) 0.011(4) 0.010(4)
O8 0.098(6) 0.060(5) 0.160(8) 0.038(5) 0.075(5) 0.033(5)
O9 0.246(12) 0.124(9) 0.249(13) 0.086(8) 0.211(11) 0.043(8)
O10 0.069(6) 0.142(9) 0.158(9) 0.001(7) -0.002(6) 0.045(6)
N1 0.038(4) 0.042(5) 0.048(4) 0.017(4) 0.004(3) 0.008(3)
C1 0.066(7) 0.072(8) 0.047(6) 0.033(6) 0.022(5) 0.028(6)
C2 0.059(6) 0.067(7) 0.040(5) 0.022(5) 0.015(5) 0.022(5)
C3 0.070(7) 0.058(7) 0.064(7) 0.012(5) 0.032(6) 0.023(5)
C4 0.091(8) 0.064(8) 0.051(6) 0.018(6) 0.027(6) 0.015(6)
C5 0.091(8) 0.047(7) 0.052(6) 0.016(5) 0.002(6) 0.024(6)
C6 0.183(13) 0.061(8) 0.073(8) 0.028(6) 0.072(9) 0.043(8)
C7 0.045(6) 0.076(8) 0.059(6) 0.017(6) 0.014(5) 0.003(6)
C8 0.064(7) 0.075(8) 0.087(8) 0.030(7) 0.045(6) 0.021(6)
C9 0.163(14) 0.058(9) 0.147(13) 0.030(8) 0.088(11) 0.014(8)
C10 0.060(8) 0.090(9) 0.096(9) 0.013(7) 0.021(7) 0.025(7)
C11 0.064(7) 0.046(6) 0.073(7) 0.024(5) 0.022(5) 0.014(5)
C12 0.068(7) 0.068(8) 0.077(7) 0.022(6) 0.020(6) 0.024(6)
O13 0.081(5) 0.063(5) 0.077(5) 0.016(4) 0.005(4) 0.032(4)
C14 0.096(9) 0.046(7) 0.067(7) 0.026(5) 0.013(6) 0.014(6)
C15 0.076(7) 0.039(6) 0.059(6) 0.024(5) 0.007(5) 0.007(5)
C16 0.092(9) 0.198(15) 0.104(10) -0.013(10) 0.059(8) -0.065(9)
C17 0.082(9) 0.230(18) 0.125(12) -0.030(11) 0.062(9) -0.025(10)

loop_
_geom_bond_atom_site_label_1
_geom_bond_atom_site_label_2
_geom_bond_distance
_geom_bond_site_symmetry_2
_geom_bond_publ_flag
Os1 C3 1.851(10) . ?
Os1 C2 1.911(10) . ?
Os1 C1 1.912(10) . ?
Os1 Sn1 2.6909(8) . ?
Os1 Os3 2.8685(5) . ?
Os1 Os2 3.0053(5) . ?
Os2 C4 1.854(11) . ?
Os2 C5 1.879(11) . ?
Os2 C6 1.913(11) . ?
Os2 N1 2.226(6) . ?
Os2 Os3 2.9174(6) . ?
Os3 C9 1.873(14) . ?
Os3 C7 1.883(11) . ?
Os3 C10 1.898(11) . ?
Os3 C8 1.939(11) . ?
Sn1 C17 2.098(10) . ?
Sn1 C16 2.123(10) . ?
Sn1 C18B 2.11(2) . ?
Sn1 C18 2.13(2) . ?
O1 C1 1.146(10) . ?
O2 C2 1.145(9) . ?
O3 C3 1.175(10) . ?
O4 C4 1.148(10) . ?
O5 C5 1.150(10) . ?
O6 C6 1.125(11) . ?
O7 C7 1.175(10) . ?
O8 C8 1.147(10) . ?
O9 C9 1.148(13) . ?
O10 C10 1.144(11) . ?
N1 C15 1.466(9) . ?
N1 C11 1.495(9) . ?
C11 C12 1.508(11) . ?
C12 O13 1.408(11) . ?
O13 C14 1.425(10) . ?
C14 C15 1.519(11) . ?
